data_1572628
loop_
_publ_author_name
'Xu, Chengkai'
'Tran, Quy Gia'
'Liu, Dexin'
'Zhai, Canjia'
'Wojtas, Lukasz'
'Liu, Wenqi'

_publ_section_title
;
 Charge-assisted hydrogen bonding in a bicyclic amide cage: an effective
 approach to anion recognition and catalysis in water.
;
_journal_issue 39
_journal_name_full 'Chemical science'
_journal_page_first 16040
_journal_page_last 16049
_journal_paper_doi 10.1039/d4sc05236f
_journal_volume 15
_journal_year 2024
_chemical_formula_moiety '3(I), C54 H66 N9 O6, 5.519(C2 H3 N), 1.39(H2 O), 0.994(O)'
_chemical_formula_sum 'C65.04 H85.33 I3 N14.52 O8.39'
_chemical_formula_weight 1585.36
_space_group_crystal_system monoclinic
_space_group_IT_number 14
_space_group_name_Hall '-P 2yn'
_space_group_name_H-M_alt 'P 1 21/n 1'
_atom_sites_solution_hydrogens mixed
_audit_creation_date 2024-01-18
_audit_creation_method
;
Olex2 1.5
(compiled 2023.08.24 svn.re1ec1418 for OlexSys, GUI svn.r6817)
;
_audit_update_record
;
2024-02-21 deposited with the CCDC.	2024-09-10 downloaded from the CCDC.
;
_cell_angle_alpha 90
_cell_angle_beta 102.8042(7)
_cell_angle_gamma 90
_cell_formula_units_Z 4
_cell_length_a 14.8832(2)
_cell_length_b 32.8405(5)
_cell_length_c 15.3240(2)
_cell_measurement_reflns_used 9578
_cell_measurement_temperature 100.00
_cell_measurement_theta_max 78.81
_cell_measurement_theta_min 5.41
_cell_volume 7303.69(18)
_computing_cell_refinement 'SAINT V8.40B (?, 2016)'
_computing_data_reduction 'SAINT V8.40B (?, 2016)'
_computing_molecular_graphics 'Olex2 1.5 (Dolomanov et al., 2009)'
_computing_publication_material 'Olex2 1.5 (Dolomanov et al., 2009)'
_computing_structure_refinement 'XL  (Sheldrick, 2008)'
_diffrn_ambient_temperature 100.00
_diffrn_detector 'Bruker PHOTON III CPAD area detector'
_diffrn_detector_type 'CPAD area detector'
_diffrn_measured_fraction_theta_full 0.998
_diffrn_measured_fraction_theta_max 0.982
_diffrn_measurement_device 'three-circle diffractometer'
_diffrn_measurement_device_type 'Bruker D8 Venture Photon III'
_diffrn_measurement_method 'omega scans'
_diffrn_radiation_monochromator mirrors
_diffrn_radiation_probe x-ray
_diffrn_radiation_type CuK\a
_diffrn_radiation_wavelength 1.54178
_diffrn_reflns_av_R_equivalents 0.0518
_diffrn_reflns_av_unetI/netI 0.0296
_diffrn_reflns_Laue_measured_fraction_full 0.998
_diffrn_reflns_Laue_measured_fraction_max 0.982
_diffrn_reflns_limit_h_max 18
_diffrn_reflns_limit_h_min -16
_diffrn_reflns_limit_k_max 41
_diffrn_reflns_limit_k_min -40
_diffrn_reflns_limit_l_max 19
_diffrn_reflns_limit_l_min -19
_diffrn_reflns_number 156372
_diffrn_reflns_point_group_measured_fraction_full 0.998
_diffrn_reflns_point_group_measured_fraction_max 0.982
_diffrn_reflns_theta_full 67.679
_diffrn_reflns_theta_max 79.261
_diffrn_reflns_theta_min 2.691
_diffrn_source 'Microfocus sealed X-ray tube'
_diffrn_source_current 1.1
_diffrn_source_power 0.05500000000000001
_diffrn_source_type 'Incoatec ImuS'
_diffrn_source_voltage 50.0
_diffrn_standards_number 0
_exptl_absorpt_coefficient_mu 10.573
_exptl_absorpt_correction_T_max 0.3292
_exptl_absorpt_correction_T_min 0.1725
_exptl_absorpt_correction_type multi-scan
_exptl_absorpt_process_details
;
SADABS-2016/2 (Bruker,2016/2) was used for absorption correction.
wR2(int) was 0.1253 before and 0.0812 after correction.
The Ratio of minimum to maximum transmission is 0.5240.
The \l/2 correction factor is Not present.
;
_exptl_crystal_colour yellow
_exptl_crystal_colour_primary yellow
_exptl_crystal_density_diffrn 1.442
_exptl_crystal_description plate
_exptl_crystal_F_000 3213
_exptl_crystal_size_max 0.09
_exptl_crystal_size_mid 0.04
_exptl_crystal_size_min 0.02
_refine_diff_density_max 1.765
_refine_diff_density_min -1.273
_refine_diff_density_rms 0.091
_refine_ls_extinction_method none
_refine_ls_goodness_of_fit_ref 1.039
_refine_ls_hydrogen_treatment mixed
_refine_ls_matrix_type full
_refine_ls_number_parameters 963
_refine_ls_number_reflns 15540
_refine_ls_number_restraints 197
_refine_ls_restrained_S_all 1.036
_refine_ls_R_factor_all 0.0367
_refine_ls_R_factor_gt 0.0355
_refine_ls_shift/su_max 0.002
_refine_ls_shift/su_mean 0.000
_refine_ls_structure_factor_coef Fsqd
_refine_ls_weighting_details 'w=1/[\s^2^(Fo^2^)+(0.0559P)^2^+10.7768P] where P=(Fo^2^+2Fc^2^)/3'
_refine_ls_weighting_scheme calc
_refine_ls_wR_factor_gt 0.1003
_refine_ls_wR_factor_ref 0.1012
_reflns_Friedel_coverage 0.000
_reflns_number_gt 14802
_reflns_number_total 15540
_reflns_threshold_expression 'I > 2\s(I)'
_cod_data_source_file d4sc05236f2.cif
_cod_data_source_block cu_vl_cx_2098pf6_teai_1_acn_et2o
_cod_depositor_comments 'Adding full bibliography for 1572625--1572628.cif.'
_cod_database_code 1572628
_shelx_shelxl_version_number 2019/1
_shelx_space_group_comment
;
The symmetry employed for this shelxl refinement is uniquely defined
by the following loop, which should always be used as a source of
symmetry information in preference to the above space-group names.
They are only intended as comments.
;
_shelx_estimated_absorpt_t_max 0.816
_shelx_estimated_absorpt_t_min 0.450
_olex2_refinement_description
;
1. Fixed Uiso
 At 1.2 times of:
  All C(H) groups, All C(H,H) groups, All N(H) groups
 At 1.5 times of:
  All C(H,H,H) groups, All O(H,H) groups
2. Restrained distances
 O31D_$1-H52B
 1.9 with sigma of 0.02
 H52A-I3_$2
 2.6 with sigma of 0.02
3. Uiso/Uaniso restraints and constraints
C42N \\sim C43N \\sim N41N \\sim C42H \\sim N41H \\sim C43H: within 2A with
sigma of 0.04 and sigma for terminal atoms of 0.08 within 2A
C42J \\sim N41J \\sim C43J \\sim C43I \\sim N41I \\sim C42I: within 2A with
sigma of 0.04 and sigma for terminal atoms of 0.08 within 2A
4. Rigid body (RIGU) restrains
 N41K, C42K, C43K, N41L, C42L, C43L, C43M, N41M, C42M, C43J, N41J, C42J, C43I,
 N41I, C42I, C43N, C42N, N41N, C42H, N41H, C43H
 with sigma for 1-2 distances of 0.004 and sigma for 1-3 distances of 0.004
5. Others
 Sof(N41J)=Sof(C42J)=Sof(C43J)=Sof(H43M)=Sof(H43N)=Sof(H43O)=1-FVAR(1)
 Sof(N41I)=Sof(C42I)=Sof(C43I)=Sof(H43J)=Sof(H43K)=Sof(H43L)=FVAR(1)
 Sof(N41L)=Sof(C42L)=Sof(C43L)=Sof(H43S)=Sof(H43T)=Sof(H43U)=Sof(O53)=Sof(O55)=
 1-FVAR(2)
 Sof(N41K)=Sof(C42K)=Sof(C43K)=Sof(H43P)=Sof(H43Q)=Sof(H43R)=FVAR(2)
 Sof(C42N)=Sof(C43N)=Sof(H43Y)=Sof(H)=Sof(HA)=Sof(N41N)=1-FVAR(3)
 Sof(N41H)=Sof(C42H)=Sof(C43H)=Sof(H43G)=Sof(H43H)=Sof(H43I)=FVAR(3)
 Sof(N41M)=Sof(C42M)=Sof(C43M)=Sof(H43V)=Sof(H43W)=Sof(H43X)=FVAR(4)
 Sof(O52)=Sof(H52A)=Sof(H52B)=FVAR(5)
6.a Secondary CH2 refined with riding coordinates:
 C7A(H7AA,H7AB), C9A(H9AA,H9AB), C11A(H11A,H11B), C13A(H13A,H13B), C15A(H15A,
 H15B), C17A(H17A,H17B), C7B(H7BA,H7BB), C9B(H9BA,H9BB), C11B(H11C,H11D),
 C13B(H13C,H13D), C15B(H15C,H15D), C17B(H17C,H17D)
6.b Aromatic/amide H refined with riding coordinates:
 N8A(H8A), N10A(H10A), N12A(H12A), N8B(H8B), N10B(H10B), N12B(H12B),
 C23C(H23C), C25C(H25C), C27C(H27C), C23D(H23D), C25D(H25D), C27D(H27D),
 C23E(H23E), C25E(H25E), C27E(H27E)
6.c Idealised Me refined as rotating group:
 C14A(H14A,H14B,H14C), C16A(H16A,H16B,H16C), C18A(H18A,H18B,H18C), C14B(H14D,
 H14E,H14F), C16B(H16D,H16E,H16F), C18B(H18D,H18E,H18F), C21C(H21A,H21B,H21C),
 C21D(H21D,H21E,H21F), C21E(H21G,H21H,H21I), C43F(H43A,H43B,H43C), C43G(H43D,
 H43E,H43F), C43H(H43G,H43H,H43I), C43I(H43J,H43K,H43L), C43J(H43M,H43N,H43O),
 C43K(H43P,H43Q,H43R), C43L(H43S,H43T,H43U), C43M(H43V,H43W,H43X), C43N(H43Y,H,
 HA)
;
_olex2_submission_special_instructions 'No special instructions were received'

loop_
_space_group_symop_operation_xyz
'x, y, z'
'-x+1/2, y+1/2, -z+1/2'
'-x, -y, -z'
'x-1/2, -y-1/2, z-1/2'

loop_
_atom_site_label
_atom_site_type_symbol
_atom_site_fract_x
_atom_site_fract_y
_atom_site_fract_z
_atom_site_U_iso_or_equiv
_atom_site_adp_type
_atom_site_occupancy
_atom_site_site_symmetry_order
_atom_site_calc_flag
_atom_site_refinement_flags_posn
_atom_site_refinement_flags_adp
_atom_site_refinement_flags_occupancy
_atom_site_disorder_assembly
_atom_site_disorder_group
I1 I 0.73827(2) 0.41750(2) 0.55915(2) 0.02670(6) Uani 1 1 d . . . . .
I2 I 0.66462(2) 0.34787(2) 0.28082(2) 0.03842(6) Uani 1 1 d . . . . .
I3 I 0.21011(2) 0.35151(2) 0.13541(2) 0.03727(6) Uani 1 1 d . . . . .
C1A C 0.78700(17) 0.28569(7) 0.56772(16) 0.0188(5) Uani 1 1 d . . . . .
C2A C 0.81306(18) 0.30702(7) 0.64925(16) 0.0196(5) Uani 1 1 d . . . . .
C3A C 0.90360(18) 0.32089(7) 0.67733(16) 0.0188(5) Uani 1 1 d . . . . .
C4A C 0.96852(17) 0.31441(7) 0.62467(16) 0.0193(5) Uani 1 1 d . . . . .
C5A C 0.94125(17) 0.29320(7) 0.54360(16) 0.0190(5) Uani 1 1 d . . . . .
C6A C 0.85065(17) 0.27895(7) 0.51435(16) 0.0187(5) Uani 1 1 d . . . . .
C7A C 0.68995(18) 0.26955(8) 0.53960(18) 0.0232(5) Uani 1 1 d . . . . .
H7AA H 0.688756 0.246974 0.496545 0.028 Uiso 1 1 calc R U . . .
H7AB H 0.670656 0.258476 0.592688 0.028 Uiso 1 1 calc R U . . .
N8A N 0.62458(15) 0.30095(7) 0.49834(15) 0.0229(4) Uani 1 1 d . . . . .
H8A H 0.639458 0.318057 0.459642 0.027 Uiso 1 1 calc R U . . .
C9A C 0.93176(19) 0.34223(7) 0.76678(17) 0.0222(5) Uani 1 1 d . . . . .
H9AA H 0.899547 0.329557 0.809904 0.027 Uiso 1 1 calc R U . . .
H9AB H 0.998871 0.338861 0.790269 0.027 Uiso 1 1 calc R U . . .
N10A N 0.90919(15) 0.38604(6) 0.75853(14) 0.0208(4) Uani 1 1 d . . . . .
H10A H 0.879995 0.396249 0.706924 0.025 Uiso 1 1 calc R U . . .
C11A C 1.01076(18) 0.28412(8) 0.48698(17) 0.0228(5) Uani 1 1 d . . . . .
H11A H 1.073850 0.288530 0.523224 0.027 Uiso 1 1 calc R U . . .
H11B H 1.005345 0.255210 0.468235 0.027 Uiso 1 1 calc R U . . .
N12A N 0.99566(15) 0.31030(7) 0.40722(14) 0.0213(4) Uani 1 1 d . . . . .
H12A H 0.976159 0.335491 0.409526 0.026 Uiso 1 1 calc R U . . .
C13A C 0.7432(2) 0.31404(9) 0.70650(19) 0.0266(5) Uani 1 1 d . . . . .
H13A H 0.681413 0.317565 0.666968 0.032 Uiso 1 1 calc R U . . .
H13B H 0.758965 0.339506 0.741073 0.032 Uiso 1 1 calc R U . . .
C14A C 0.7400(2) 0.27878(10) 0.7717(2) 0.0360(7) Uani 1 1 d . . . . .
H14A H 0.728330 0.253184 0.738179 0.054 Uiso 1 1 calc R U . . .
H14B H 0.690420 0.283646 0.803200 0.054 Uiso 1 1 calc R U . . .
H14C H 0.799000 0.277025 0.815165 0.054 Uiso 1 1 calc R U . . .
C15A C 1.06718(19) 0.32841(8) 0.65726(19) 0.0266(5) Uani 1 1 d . . . . .
H15A H 1.067964 0.353028 0.694697 0.032 Uiso 1 1 calc R U . . .
H15B H 1.092512 0.336010 0.604984 0.032 Uiso 1 1 calc R U . . .
C16A C 1.1293(2) 0.29586(10) 0.7118(2) 0.0353(7) Uani 1 1 d . . . . .
H16A H 1.130066 0.271610 0.674706 0.053 Uiso 1 1 calc R U . . .
H16B H 1.105452 0.288618 0.764458 0.053 Uiso 1 1 calc R U . . .
H16C H 1.192029 0.306560 0.731086 0.053 Uiso 1 1 calc R U . . .
C17A C 0.8234(2) 0.25438(8) 0.42833(17) 0.0248(5) Uani 1 1 d . . . . .
H17A H 0.861938 0.262922 0.386529 0.030 Uiso 1 1 calc R U . . .
H17B H 0.758332 0.260197 0.399609 0.030 Uiso 1 1 calc R U . . .
C18A C 0.8352(2) 0.20848(9) 0.4455(2) 0.0320(6) Uani 1 1 d . . . . .
H18A H 0.813093 0.193689 0.389267 0.048 Uiso 1 1 calc R U . . .
H18B H 0.799497 0.200132 0.489053 0.048 Uiso 1 1 calc R U . . .
H18C H 0.900465 0.202285 0.469063 0.048 Uiso 1 1 calc R U . . .
C1B C 0.63281(18) 0.49035(8) 0.30357(17) 0.0214(5) Uani 1 1 d . . . . .
C2B C 0.69856(19) 0.48184(8) 0.25282(17) 0.0223(5) Uani 1 1 d . . . . .
C3B C 0.79015(18) 0.49432(7) 0.28526(17) 0.0209(5) Uani 1 1 d . . . . .
C4B C 0.81666(17) 0.51391(7) 0.36776(16) 0.0190(5) Uani 1 1 d . . . . .
C5B C 0.74948(17) 0.52384(7) 0.41557(16) 0.0188(5) Uani 1 1 d . . . . .
C6B C 0.65806(17) 0.51136(7) 0.38493(17) 0.0197(5) Uani 1 1 d . . . . .
C7B C 0.53368(19) 0.47718(8) 0.27025(19) 0.0267(5) Uani 1 1 d . . . . .
H7BA H 0.492267 0.498289 0.285591 0.032 Uiso 1 1 calc R U . . .
H7BB H 0.520215 0.474506 0.204277 0.032 Uiso 1 1 calc R U . . .
N8B N 0.51554(15) 0.43817(7) 0.30993(16) 0.0246(4) Uani 1 1 d . . . . .
H8B H 0.559139 0.419583 0.321717 0.029 Uiso 1 1 calc R U . . .
C9B C 0.8598(2) 0.48767(8) 0.22835(19) 0.0257(5) Uani 1 1 d . . . . .
H9BA H 0.830785 0.493674 0.165064 0.031 Uiso 1 1 calc R U . . .
H9BB H 0.911985 0.506726 0.247540 0.031 Uiso 1 1 calc R U . . .
N10B N 0.89456(16) 0.44575(7) 0.23554(15) 0.0238(4) Uani 1 1 d . . . . .
H10B H 0.892181 0.430809 0.282655 0.029 Uiso 1 1 calc R U . . .
C11B C 0.77581(19) 0.54933(8) 0.49974(17) 0.0222(5) Uani 1 1 d . . . . .
H11C H 0.826671 0.567937 0.494444 0.027 Uiso 1 1 calc R U . . .
H11D H 0.722432 0.566172 0.506012 0.027 Uiso 1 1 calc R U . . .
N12B N 0.80489(15) 0.52399(6) 0.57992(14) 0.0203(4) Uani 1 1 d . . . . .
H12B H 0.798101 0.497367 0.577128 0.024 Uiso 1 1 calc R U . . .
C13B C 0.6708(2) 0.45995(11) 0.1636(2) 0.0363(7) Uani 1 1 d . . . . .
H13C H 0.622794 0.439536 0.167054 0.044 Uiso 1 1 calc R U . . .
H13D H 0.724922 0.445255 0.151620 0.044 Uiso 1 1 calc R U . . .
C14B C 0.6337(3) 0.48939(14) 0.0853(2) 0.0525(10) Uani 1 1 d . . . . .
H14D H 0.616631 0.473919 0.029368 0.079 Uiso 1 1 calc R U . . .
H14E H 0.681454 0.509288 0.080630 0.079 Uiso 1 1 calc R U . . .
H14F H 0.579353 0.503641 0.096195 0.079 Uiso 1 1 calc R U . . .
C15B C 0.91686(18) 0.52467(8) 0.4063(2) 0.0269(5) Uani 1 1 d . . . . .
H15C H 0.956632 0.504102 0.386389 0.032 Uiso 1 1 calc R U . . .
H15D H 0.928621 0.523388 0.472435 0.032 Uiso 1 1 calc R U . . .
C16B C 0.9436(2) 0.56704(10) 0.3786(3) 0.0379(7) Uani 1 1 d . . . . .
H16D H 0.933797 0.568339 0.313298 0.057 Uiso 1 1 calc R U . . .
H16E H 1.008685 0.572208 0.405622 0.057 Uiso 1 1 calc R U . . .
H16F H 0.905454 0.587661 0.399235 0.057 Uiso 1 1 calc R U . . .
C17B C 0.58606(19) 0.52071(9) 0.43872(19) 0.0271(5) Uani 1 1 d . . . . .
H17C H 0.616416 0.522105 0.503035 0.032 Uiso 1 1 calc R U . . .
H17D H 0.540503 0.498291 0.430708 0.032 Uiso 1 1 calc R U . . .
C18B C 0.5357(2) 0.56101(10) 0.4104(2) 0.0351(6) Uani 1 1 d . . . . .
H18D H 0.509323 0.560572 0.345895 0.053 Uiso 1 1 calc R U . . .
H18E H 0.579306 0.583669 0.424704 0.053 Uiso 1 1 calc R U . . .
H18F H 0.486200 0.564512 0.442680 0.053 Uiso 1 1 calc R U . . .
C21C C 0.9746(3) 0.30722(9) 0.00607(19) 0.0352(7) Uani 1 1 d . . . . .
H21A H 0.926571 0.318914 -0.041605 0.053 Uiso 1 1 calc R U . . .
H21B H 0.964319 0.277869 0.010004 0.053 Uiso 1 1 calc R U . . .
H21C H 1.035114 0.311994 -0.007351 0.053 Uiso 1 1 calc R U . . .
N22C N 0.97119(17) 0.32677(7) 0.09274(14) 0.0256(5) Uani 1 1 d . . . . .
C23C C 0.95393(19) 0.36689(8) 0.09414(17) 0.0240(5) Uani 1 1 d . . . . .
H23C H 0.942197 0.382051 0.040001 0.029 Uiso 1 1 calc R U . . .
C24C C 0.95320(18) 0.38616(8) 0.17424(17) 0.0208(5) Uani 1 1 d . . . . .
C25C C 0.97300(18) 0.36385(8) 0.25326(17) 0.0215(5) Uani 1 1 d . . . . .
H25C H 0.974671 0.376841 0.308993 0.026 Uiso 1 1 calc R U . . .
C26C C 0.99034(18) 0.32232(8) 0.24996(17) 0.0213(5) Uani 1 1 d . . . . .
C27C C 0.9903(2) 0.30438(8) 0.16819(18) 0.0254(5) Uani 1 1 d . . . . .
H27C H 1.003871 0.276203 0.165326 0.030 Uiso 1 1 calc R U . . .
C28C C 0.92997(18) 0.43053(8) 0.16935(17) 0.0213(5) Uani 1 1 d . . . . .
O29C O 0.94166(14) 0.45128(6) 0.10589(12) 0.0253(4) Uani 1 1 d . . . . .
C30C C 1.01205(18) 0.29523(8) 0.33089(17) 0.0218(5) Uani 1 1 d . . . . .
O31C O 1.04330(16) 0.26102(6) 0.32500(13) 0.0318(4) Uani 1 1 d . . . . .
C21D C 0.8664(2) 0.53499(9) 0.97966(19) 0.0317(6) Uani 1 1 d . . . . .
H21D H 0.910406 0.557623 0.989542 0.048 Uiso 1 1 calc R U . . .
H21E H 0.881436 0.515979 1.030088 0.048 Uiso 1 1 calc R U . . .
H21F H 0.803908 0.545575 0.974771 0.048 Uiso 1 1 calc R U . . .
N22D N 0.87161(16) 0.51344(7) 0.89555(14) 0.0229(4) Uani 1 1 d . . . . .
C23D C 0.85456(18) 0.53467(8) 0.81862(17) 0.0222(5) Uani 1 1 d . . . . .
H23D H 0.838424 0.562654 0.818798 0.027 Uiso 1 1 calc R U . . .
C24D C 0.86039(17) 0.51600(7) 0.73943(16) 0.0193(5) Uani 1 1 d . . . . .
C25D C 0.88497(17) 0.47511(7) 0.73976(16) 0.0195(5) Uani 1 1 d . . . . .
H25D H 0.889009 0.461873 0.685642 0.023 Uiso 1 1 calc R U . . .
C26D C 0.90359(18) 0.45382(8) 0.82033(17) 0.0207(5) Uani 1 1 d . . . . .
C27D C 0.89676(19) 0.47399(8) 0.89812(17) 0.0239(5) Uani 1 1 d . . . . .
H27D H 0.909920 0.459871 0.953606 0.029 Uiso 1 1 calc R U . . .
C28D C 0.84199(17) 0.54243(8) 0.65732(17) 0.0196(5) Uani 1 1 d . . . . .
O29D O 0.86095(13) 0.57883(5) 0.66441(13) 0.0239(4) Uani 1 1 d . . . . .
C30D C 0.93354(19) 0.40992(8) 0.83016(17) 0.0217(5) Uani 1 1 d . . . . .
O31D O 0.98017(15) 0.39812(6) 0.90261(13) 0.0302(4) Uani 1 1 d . . . . .
C21E C 0.21821(19) 0.32841(9) 0.3890(2) 0.0331(6) Uani 1 1 d . . . . .
H21G H 0.183018 0.348725 0.414361 0.050 Uiso 1 1 calc R U . . .
H21H H 0.216364 0.302286 0.419485 0.050 Uiso 1 1 calc R U . . .
H21I H 0.191153 0.325175 0.325009 0.050 Uiso 1 1 calc R U . . .
N22E N 0.31510(15) 0.34208(7) 0.40140(16) 0.0236(4) Uani 1 1 d . . . . .
C23E C 0.33290(18) 0.37669(8) 0.36153(18) 0.0228(5) Uani 1 1 d . . . . .
H23E H 0.283623 0.391930 0.326451 0.027 Uiso 1 1 calc R U . . .
C24E C 0.42255(18) 0.39024(8) 0.37130(17) 0.0211(5) Uani 1 1 d . . . . .
C25E C 0.49493(18) 0.36755(8) 0.42237(17) 0.0218(5) Uani 1 1 d . . . . .
H25E H 0.556987 0.376228 0.429219 0.026 Uiso 1 1 calc R U . . .
C26E C 0.47388(18) 0.33180(8) 0.46311(17) 0.0224(5) Uani 1 1 d . . . . .
C27E C 0.38274(18) 0.31994(8) 0.45208(19) 0.0246(5) Uani 1 1 d . . . . .
H27E H 0.368044 0.295944 0.480612 0.029 Uiso 1 1 calc R U . . .
C28E C 0.43334(19) 0.43062(8) 0.32832(18) 0.0244(5) Uani 1 1 d . . . . .
O29E O 0.36869(14) 0.45477(6) 0.31449(17) 0.0368(5) Uani 1 1 d . . . . .
C30E C 0.54257(18) 0.30373(8) 0.51918(18) 0.0232(5) Uani 1 1 d . . . . .
O31E O 0.51911(14) 0.28412(6) 0.57909(14) 0.0292(4) Uani 1 1 d . . . . .
N41F N 0.4853(3) 0.24903(9) 0.3521(2) 0.0512(8) Uani 1 1 d . . . . .
C42F C 0.4654(2) 0.26673(10) 0.2871(2) 0.0372(7) Uani 1 1 d . . . . .
C43F C 0.4394(3) 0.28927(10) 0.2041(2) 0.0411(8) Uani 1 1 d . . . . .
H43A H 0.487585 0.309136 0.200477 0.062 Uiso 1 1 calc R U . . .
H43B H 0.381164 0.303529 0.202134 0.062 Uiso 1 1 calc R U . . .
H43C H 0.431898 0.270382 0.153461 0.062 Uiso 1 1 calc R U . . .
N41G N 0.7783(3) 0.26023(13) 0.0358(3) 0.0701(11) Uani 1 1 d . . . . .
C42G C 0.7240(4) 0.28464(14) 0.0288(3) 0.0609(11) Uani 1 1 d . . . . .
C43G C 0.6512(4) 0.31639(17) 0.0169(4) 0.0755(14) Uani 1 1 d . . . . .
H43D H 0.626024 0.317740 0.070772 0.113 Uiso 1 1 calc R U . . .
H43E H 0.601890 0.309535 -0.034796 0.113 Uiso 1 1 calc R U . . .
H43F H 0.677777 0.342834 0.007000 0.113 Uiso 1 1 calc R U . . .
N41H N 0.2348(9) 0.6045(4) 0.0663(8) 0.089(4) Uani 0.69(2) 1 d . U P A 1
C42H C 0.2848(8) 0.5853(4) 0.1187(8) 0.072(3) Uani 0.69(2) 1 d . U P A 1
C43H C 0.3440(5) 0.5589(4) 0.1854(6) 0.072(3) Uani 0.69(2) 1 d . U P A 1
H43G H 0.336247 0.566026 0.245425 0.108 Uiso 0.69(2) 1 calc R U P A 1
H43H H 0.408590 0.562737 0.182496 0.108 Uiso 0.69(2) 1 calc R U P A 1
H43I H 0.326595 0.530364 0.172765 0.108 Uiso 0.69(2) 1 calc R U P A 1
N41I N 0.6411(5) 0.54299(17) -0.0921(4) 0.0683(19) Uani 0.648(8) 1 d D U P B 1
C42I C 0.6051(5) 0.57313(19) -0.0856(4) 0.0534(16) Uani 0.648(8) 1 d D U P B 1
C43I C 0.5589(10) 0.6115(3) -0.0827(7) 0.057(2) Uani 0.648(8) 1 d D U P B 1
H43J H 0.509591 0.614393 -0.136578 0.086 Uiso 0.648(8) 1 calc R U P B 1
H43K H 0.603195 0.633779 -0.080081 0.086 Uiso 0.648(8) 1 calc R U P B 1
H43L H 0.532519 0.612354 -0.029585 0.086 Uiso 0.648(8) 1 calc R U P B 1
N41J N 0.568(2) 0.5992(7) -0.0658(15) 0.103(8) Uani 0.352(8) 1 d D U P B 2
C42J C 0.5329(11) 0.6023(5) -0.0057(11) 0.084(5) Uani 0.352(8) 1 d D U P B 2
C43J C 0.4998(13) 0.6082(7) 0.0738(12) 0.105(7) Uani 0.352(8) 1 d D U P B 2
H43M H 0.442190 0.623734 0.059647 0.157 Uiso 0.352(8) 1 calc R U P B 2
H43N H 0.545802 0.623149 0.117662 0.157 Uiso 0.352(8) 1 calc R U P B 2
H43O H 0.488498 0.581633 0.098635 0.157 Uiso 0.352(8) 1 calc R U P B 2
N41K N 0.7112(11) 0.6467(4) 0.3982(6) 0.062(3) Uani 0.637(8) 1 d D . P C 1
C42K C 0.6665(5) 0.6680(2) 0.3494(4) 0.061(2) Uani 0.637(8) 1 d D . P C 1
C43K C 0.6095(6) 0.6977(3) 0.2894(5) 0.069(2) Uani 0.637(8) 1 d D . P C 1
H43P H 0.639982 0.724321 0.296535 0.104 Uiso 0.637(8) 1 calc R U P C 1
H43Q H 0.549070 0.699905 0.304442 0.104 Uiso 0.637(8) 1 calc R U P C 1
H43R H 0.601675 0.688591 0.227242 0.104 Uiso 0.637(8) 1 calc R U P C 1
N41L N 0.7241(16) 0.6371(6) 0.3960(9) 0.048(3) Uani 0.363(8) 1 d D . P C 2
C42L C 0.7086(7) 0.6218(3) 0.3281(6) 0.046(2) Uani 0.363(8) 1 d D . P C 2
C43L C 0.6939(13) 0.6025(5) 0.2404(7) 0.071(5) Uani 0.363(8) 1 d D . P C 2
H43S H 0.687731 0.573039 0.246980 0.107 Uiso 0.363(8) 1 calc R U P C 2
H43T H 0.746574 0.608219 0.213643 0.107 Uiso 0.363(8) 1 calc R U P C 2
H43U H 0.637602 0.613357 0.201745 0.107 Uiso 0.363(8) 1 calc R U P C 2
N41M N 0.5311(7) 0.6115(4) 0.1383(9) 0.112(5) Uani 0.519(10) 1 d D . P D 1
C42M C 0.6057(7) 0.6014(3) 0.1653(7) 0.079(3) Uani 0.519(10) 1 d D . P D 1
C43M C 0.7012(7) 0.5910(3) 0.2021(9) 0.074(3) Uani 0.519(10) 1 d D . P D 1
H43V H 0.723699 0.606277 0.257589 0.112 Uiso 0.519(10) 1 calc R U P D 1
H43W H 0.738337 0.598006 0.158760 0.112 Uiso 0.519(10) 1 calc R U P D 1
H43X H 0.706230 0.561763 0.214690 0.112 Uiso 0.519(10) 1 calc R U P D 1
O51 O 0.87153(17) 0.39022(8) 0.39531(17) 0.0414(5) Uani 1 1 d D . . . .
H51A H 0.868(3) 0.4027(14) 0.445(2) 0.062 Uiso 1 1 d D U . . .
H51B H 0.8131(17) 0.3840(14) 0.367(3) 0.062 Uiso 1 1 d D U . . .
O52 O 0.8410(5) 0.6300(3) 0.0976(5) 0.046(2) Uiso 0.390(13) 1 d D . P E 1
O53 O 0.519(2) 0.6755(8) 0.2519(13) 0.193(12) Uani 0.363(8) 1 d . . P C 2
C42N C 0.2809(18) 0.6045(12) 0.1250(16) 0.088(7) Uani 0.31(2) 1 d D U P A 2
C43N C 0.3513(18) 0.5903(15) 0.2008(14) 0.115(11) Uani 0.31(2) 1 d D U P A 2
H43Y H 0.323458 0.571495 0.237030 0.173 Uiso 0.31(2) 1 calc R U P A 2
H H 0.377692 0.613602 0.237520 0.173 Uiso 0.31(2) 1 calc R U P A 2
HA H 0.399931 0.576144 0.178915 0.173 Uiso 0.31(2) 1 calc R U P A 2
N41N N 0.2318(18) 0.6205(10) 0.0678(15) 0.083(7) Uani 0.31(2) 1 d D U P A 2
O54 O 0.3317(12) 0.4988(12) 0.1408(16) 0.171(18) Uani 0.269(18) 1 d . . . F 2
O55 O 0.8258(8) 0.6151(4) 0.1012(7) 0.068(3) Uiso 0.363(8) 1 d . . P C 2
H52A H 0.825(9) 0.635(5) 0.038(2) 0.103 Uiso 0.390(13) 1 d D U P E 1
H52B H 0.899(4) 0.621(5) 0.102(8) 0.103 Uiso 0.390(13) 1 d D U P E 1

loop_
_atom_site_aniso_label
_atom_site_aniso_U_11
_atom_site_aniso_U_22
_atom_site_aniso_U_33
_atom_site_aniso_U_23
_atom_site_aniso_U_13
_atom_site_aniso_U_12
I1 0.02747(9) 0.02241(9) 0.02837(10) 0.00047(6) 0.00225(7) -0.00137(6)
I2 0.04063(12) 0.03969(12) 0.03560(11) 0.00110(8) 0.00988(8) 0.00376(8)
I3 0.03910(11) 0.03221(11) 0.04079(12) -0.00626(8) 0.00944(8) 0.00434(7)
C1A 0.0207(11) 0.0155(11) 0.0200(11) 0.0022(9) 0.0043(9) 0.0009(9)
C2A 0.0255(12) 0.0157(11) 0.0181(11) 0.0028(9) 0.0065(9) 0.0024(9)
C3A 0.0268(12) 0.0137(10) 0.0156(11) 0.0010(8) 0.0037(9) 0.0006(9)
C4A 0.0236(12) 0.0158(11) 0.0181(11) 0.0035(9) 0.0036(9) 0.0004(9)
C5A 0.0225(12) 0.0198(11) 0.0156(11) 0.0030(9) 0.0062(9) 0.0032(9)
C6A 0.0248(12) 0.0153(10) 0.0158(11) 0.0014(8) 0.0045(9) 0.0013(9)
C7A 0.0210(12) 0.0187(12) 0.0285(13) 0.0011(10) 0.0028(10) 0.0015(9)
N8A 0.0209(10) 0.0218(10) 0.0253(11) 0.0046(8) 0.0040(8) 0.0010(8)
C9A 0.0334(14) 0.0150(11) 0.0174(11) -0.0007(9) 0.0041(10) 0.0014(9)
N10A 0.0294(11) 0.0164(10) 0.0162(9) 0.0013(8) 0.0043(8) 0.0023(8)
C11A 0.0263(12) 0.0259(12) 0.0175(11) 0.0052(10) 0.0077(9) 0.0060(10)
N12A 0.0275(11) 0.0210(10) 0.0172(10) 0.0022(8) 0.0088(8) 0.0040(8)
C13A 0.0310(14) 0.0267(13) 0.0253(13) -0.0010(10) 0.0134(11) 0.0000(10)
C14A 0.0443(17) 0.0387(16) 0.0299(15) 0.0049(12) 0.0186(13) -0.0058(13)
C15A 0.0257(13) 0.0253(13) 0.0279(13) 0.0014(10) 0.0039(10) -0.0042(10)
C16A 0.0268(14) 0.0401(17) 0.0350(16) 0.0064(13) -0.0018(12) -0.0005(12)
C17A 0.0327(14) 0.0250(13) 0.0161(11) -0.0028(9) 0.0039(10) -0.0010(10)
C18A 0.0438(17) 0.0240(14) 0.0287(14) -0.0064(11) 0.0093(12) -0.0008(12)
C1B 0.0224(12) 0.0196(11) 0.0217(12) 0.0054(9) 0.0043(9) -0.0007(9)
C2B 0.0294(13) 0.0206(12) 0.0177(11) 0.0013(9) 0.0068(10) -0.0009(10)
C3B 0.0267(12) 0.0171(11) 0.0215(12) 0.0036(9) 0.0112(10) 0.0020(9)
C4B 0.0208(11) 0.0159(11) 0.0211(11) 0.0045(9) 0.0063(9) 0.0014(9)
C5B 0.0234(12) 0.0165(11) 0.0168(11) 0.0019(9) 0.0050(9) 0.0022(9)
C6B 0.0208(11) 0.0187(11) 0.0210(11) 0.0053(9) 0.0078(9) 0.0025(9)
C7B 0.0237(13) 0.0251(13) 0.0296(13) 0.0068(11) 0.0022(10) -0.0026(10)
N8B 0.0205(10) 0.0217(11) 0.0318(12) 0.0045(9) 0.0063(9) -0.0002(8)
C9B 0.0336(14) 0.0213(12) 0.0267(13) 0.0028(10) 0.0163(11) 0.0040(10)
N10B 0.0351(12) 0.0200(10) 0.0206(10) 0.0028(8) 0.0150(9) 0.0047(9)
C11B 0.0293(13) 0.0187(11) 0.0184(11) 0.0028(9) 0.0050(10) 0.0024(9)
N12B 0.0268(11) 0.0163(9) 0.0180(10) 0.0017(8) 0.0054(8) 0.0011(8)
C13B 0.0423(17) 0.0429(17) 0.0229(14) -0.0084(12) 0.0053(12) -0.0037(13)
C14B 0.056(2) 0.075(3) 0.0224(15) 0.0042(16) 0.0010(14) -0.0027(19)
C15B 0.0211(12) 0.0265(13) 0.0334(14) -0.0005(11) 0.0064(10) 0.0008(10)
C16B 0.0351(16) 0.0298(15) 0.054(2) -0.0057(14) 0.0211(14) -0.0104(12)
C17B 0.0247(13) 0.0326(14) 0.0273(13) 0.0015(11) 0.0130(11) 0.0026(11)
C18B 0.0294(14) 0.0364(16) 0.0411(17) -0.0042(13) 0.0116(12) 0.0085(12)
C21C 0.063(2) 0.0261(14) 0.0178(13) -0.0045(10) 0.0125(13) 0.0017(13)
N22C 0.0392(13) 0.0214(11) 0.0169(10) -0.0028(8) 0.0080(9) 0.0020(9)
C23C 0.0318(13) 0.0215(12) 0.0197(12) 0.0010(9) 0.0078(10) 0.0013(10)
C24C 0.0256(12) 0.0200(12) 0.0181(11) -0.0006(9) 0.0075(9) 0.0004(9)
C25C 0.0250(12) 0.0229(12) 0.0183(11) -0.0013(9) 0.0082(9) -0.0007(9)
C26C 0.0248(12) 0.0226(12) 0.0182(11) 0.0008(9) 0.0085(9) 0.0006(9)
C27C 0.0344(14) 0.0222(12) 0.0209(12) -0.0001(10) 0.0089(10) 0.0019(10)
C28C 0.0261(12) 0.0198(12) 0.0192(12) -0.0014(9) 0.0075(9) -0.0006(9)
O29C 0.0378(10) 0.0224(9) 0.0188(8) 0.0014(7) 0.0126(8) 0.0010(7)
C30C 0.0224(12) 0.0250(12) 0.0191(12) 0.0017(9) 0.0071(9) 0.0017(9)
O31C 0.0462(12) 0.0272(10) 0.0260(10) 0.0037(8) 0.0165(9) 0.0125(9)
C21D 0.0512(18) 0.0250(13) 0.0204(13) -0.0043(10) 0.0109(12) 0.0062(12)
N22D 0.0307(11) 0.0209(10) 0.0183(10) -0.0031(8) 0.0082(8) 0.0012(8)
C23D 0.0271(12) 0.0182(11) 0.0218(12) -0.0009(9) 0.0065(10) 0.0008(9)
C24D 0.0214(11) 0.0188(11) 0.0178(11) -0.0002(9) 0.0044(9) -0.0006(9)
C25D 0.0225(11) 0.0186(11) 0.0178(11) -0.0019(9) 0.0050(9) -0.0007(9)
C26D 0.0252(12) 0.0179(11) 0.0195(11) -0.0007(9) 0.0058(9) -0.0001(9)
C27D 0.0318(13) 0.0202(12) 0.0202(12) 0.0001(9) 0.0063(10) 0.0000(10)
C28D 0.0184(11) 0.0201(11) 0.0210(12) 0.0007(9) 0.0061(9) 0.0026(9)
O29D 0.0291(10) 0.0172(8) 0.0246(9) -0.0006(7) 0.0045(7) -0.0018(7)
C30D 0.0313(13) 0.0170(11) 0.0175(11) -0.0006(9) 0.0072(10) 0.0005(9)
O31D 0.0463(12) 0.0214(9) 0.0196(9) -0.0015(7) 0.0000(8) 0.0058(8)
C21E 0.0188(13) 0.0316(15) 0.0472(17) 0.0071(13) 0.0035(11) -0.0051(11)
N22E 0.0193(10) 0.0218(10) 0.0298(12) -0.0001(9) 0.0056(9) -0.0020(8)
C23E 0.0206(12) 0.0199(12) 0.0280(13) -0.0021(10) 0.0053(10) 0.0016(9)
C24E 0.0223(12) 0.0188(11) 0.0230(12) -0.0012(9) 0.0068(9) -0.0012(9)
C25E 0.0209(12) 0.0207(12) 0.0244(12) -0.0022(9) 0.0064(9) -0.0012(9)
C26E 0.0223(12) 0.0212(12) 0.0239(12) -0.0005(10) 0.0055(9) 0.0011(9)
C27E 0.0230(12) 0.0212(12) 0.0300(13) 0.0007(10) 0.0071(10) -0.0011(10)
C28E 0.0246(13) 0.0201(12) 0.0281(13) 0.0008(10) 0.0052(10) -0.0007(10)
O29E 0.0258(10) 0.0276(10) 0.0588(14) 0.0133(10) 0.0131(9) 0.0054(8)
C30E 0.0228(12) 0.0211(12) 0.0248(12) -0.0002(10) 0.0031(10) -0.0015(9)
O31E 0.0281(10) 0.0299(10) 0.0315(10) 0.0090(8) 0.0105(8) 0.0012(8)
N41F 0.085(2) 0.0373(15) 0.0321(15) -0.0046(12) 0.0147(15) -0.0148(15)
C42F 0.0485(18) 0.0295(15) 0.0347(16) -0.0096(13) 0.0117(14) -0.0058(13)
C43F 0.049(2) 0.0288(15) 0.0408(18) -0.0016(13) 0.0005(15) 0.0010(13)
N41G 0.064(2) 0.060(2) 0.093(3) -0.011(2) 0.031(2) 0.0068(19)
C42G 0.070(3) 0.053(2) 0.068(3) -0.009(2) 0.032(2) -0.010(2)
C43G 0.069(3) 0.063(3) 0.099(4) 0.005(3) 0.031(3) 0.001(2)
N41H 0.059(4) 0.098(8) 0.099(7) 0.051(6) -0.002(4) -0.025(5)
C42H 0.054(4) 0.084(6) 0.076(5) 0.019(5) 0.010(4) -0.008(4)
C43H 0.046(4) 0.094(7) 0.070(5) 0.023(5) 0.001(3) 0.001(4)
N41I 0.075(4) 0.050(3) 0.065(4) 0.010(3) -0.016(3) -0.013(3)
C42I 0.058(4) 0.051(3) 0.043(3) 0.010(3) -0.007(3) -0.012(3)
C43I 0.063(5) 0.057(5) 0.050(4) 0.005(3) 0.008(3) -0.013(4)
N41J 0.100(16) 0.104(18) 0.109(12) 0.008(11) 0.029(12) -0.062(12)
C42J 0.064(8) 0.084(10) 0.096(9) 0.030(8) 0.001(6) -0.021(7)
C43J 0.067(10) 0.140(17) 0.099(10) 0.047(10) 0.002(7) 0.026(11)
N41K 0.064(6) 0.072(7) 0.056(4) 0.011(3) 0.025(3) 0.004(4)
C42K 0.068(4) 0.080(5) 0.044(3) 0.011(3) 0.029(3) 0.017(3)
C43K 0.068(5) 0.102(6) 0.045(4) 0.011(4) 0.028(3) 0.023(4)
N41L 0.037(7) 0.049(7) 0.057(5) 0.010(4) 0.009(4) 0.001(5)
C42L 0.043(5) 0.044(5) 0.050(4) 0.014(4) 0.007(4) -0.008(4)
C43L 0.109(12) 0.053(8) 0.045(6) 0.014(5) 0.003(6) -0.024(7)
N41M 0.105(7) 0.137(12) 0.090(8) 0.023(7) 0.010(6) 0.006(6)
C42M 0.103(6) 0.061(6) 0.067(6) 0.012(5) 0.009(5) -0.007(5)
C43M 0.101(7) 0.037(5) 0.078(8) 0.004(5) 0.005(6) 0.013(4)
O51 0.0382(12) 0.0500(14) 0.0413(13) -0.0048(11) 0.0202(10) -0.0016(10)
O53 0.26(3) 0.22(2) 0.104(13) -0.007(14) 0.056(16) 0.10(2)
C42N 0.055(9) 0.141(19) 0.072(9) -0.009(13) 0.021(7) 0.008(13)
C43N 0.086(13) 0.18(3) 0.075(10) -0.009(13) 0.006(9) 0.045(17)
N41N 0.060(9) 0.109(17) 0.074(10) -0.036(10) -0.002(7) -0.001(11)
O54 0.049(10) 0.32(5) 0.13(2) 0.06(2) -0.008(10) -0.007(15)

loop_
_atom_type_symbol
_atom_type_description
_atom_type_scat_dispersion_real
_atom_type_scat_dispersion_imag
_atom_type_scat_source
C C 0.0181 0.0091 'International Tables Vol C Tables 4.2.6.8 and 6.1.1.4'
H H 0.0000 0.0000 'International Tables Vol C Tables 4.2.6.8 and 6.1.1.4'
I I -0.3257 6.8362 'International Tables Vol C Tables 4.2.6.8 and 6.1.1.4'
N N 0.0311 0.0180 'International Tables Vol C Tables 4.2.6.8 and 6.1.1.4'
O O 0.0492 0.0322 'International Tables Vol C Tables 4.2.6.8 and 6.1.1.4'

loop_
_geom_angle_atom_site_label_1
_geom_angle_atom_site_label_2
_geom_angle_atom_site_label_3
_geom_angle
_geom_angle_site_symmetry_1
_geom_angle_site_symmetry_3
_geom_angle_publ_flag
C2A C1A C7A 119.0(2) . . ?
C6A C1A C2A 120.5(2) . . ?
C6A C1A C7A 120.4(2) . . ?
C1A C2A C13A 119.9(2) . . ?
C3A C2A C1A 119.5(2) . . ?
C3A C2A C13A 120.6(2) . . ?
C2A C3A C4A 120.8(2) . . ?
C2A C3A C9A 119.0(2) . . ?
C4A C3A C9A 120.2(2) . . ?
C3A C4A C15A 120.3(2) . . ?
C5A C4A C3A 118.9(2) . . ?
C5A C4A C15A 120.8(2) . . ?
C4A C5A C6A 121.1(2) . . ?
C4A C5A C11A 120.2(2) . . ?
C6A C5A C11A 118.6(2) . . ?
C1A C6A C5A 119.2(2) . . ?
C1A C6A C17A 120.4(2) . . ?
C5A C6A C17A 120.4(2) . . ?
C1A C7A H7AA 109.2 . . ?
C1A C7A H7AB 109.2 . . ?
H7AA C7A H7AB 107.9 . . ?
N8A C7A C1A 112.3(2) . . ?
N8A C7A H7AA 109.2 . . ?
N8A C7A H7AB 109.2 . . ?
C7A N8A H8A 119.9 . . ?
C30E N8A C7A 120.1(2) . . ?
C30E N8A H8A 119.9 . . ?
C3A C9A H9AA 109.4 . . ?
C3A C9A H9AB 109.4 . . ?
H9AA C9A H9AB 108.0 . . ?
N10A C9A C3A 111.2(2) . . ?
N10A C9A H9AA 109.4 . . ?
N10A C9A H9AB 109.4 . . ?
C9A N10A H10A 120.4 . . ?
C30D N10A C9A 119.2(2) . . ?
C30D N10A H10A 120.4 . . ?
C5A C11A H11A 109.4 . . ?
C5A C11A H11B 109.4 . . ?
H11A C11A H11B 108.0 . . ?
N12A C11A C5A 111.2(2) . . ?
N12A C11A H11A 109.4 . . ?
N12A C11A H11B 109.4 . . ?
C11A N12A H12A 120.5 . . ?
C30C N12A C11A 119.0(2) . . ?
C30C N12A H12A 120.5 . . ?
C2A C13A H13A 109.1 . . ?
C2A C13A H13B 109.1 . . ?
C2A C13A C14A 112.7(2) . . ?
H13A C13A H13B 107.8 . . ?
C14A C13A H13A 109.1 . . ?
C14A C13A H13B 109.1 . . ?
C13A C14A H14A 109.5 . . ?
C13A C14A H14B 109.5 . . ?
C13A C14A H14C 109.5 . . ?
H14A C14A H14B 109.5 . . ?
H14A C14A H14C 109.5 . . ?
H14B C14A H14C 109.5 . . ?
C4A C15A H15A 109.0 . . ?
C4A C15A H15B 109.0 . . ?
C4A C15A C16A 113.1(2) . . ?
H15A C15A H15B 107.8 . . ?
C16A C15A H15A 109.0 . . ?
C16A C15A H15B 109.0 . . ?
C15A C16A H16A 109.5 . . ?
C15A C16A H16B 109.5 . . ?
C15A C16A H16C 109.5 . . ?
H16A C16A H16B 109.5 . . ?
H16A C16A H16C 109.5 . . ?
H16B C16A H16C 109.5 . . ?
C6A C17A H17A 109.2 . . ?
C6A C17A H17B 109.2 . . ?
C6A C17A C18A 112.0(2) . . ?
H17A C17A H17B 107.9 . . ?
C18A C17A H17A 109.2 . . ?
C18A C17A H17B 109.2 . . ?
C17A C18A H18A 109.5 . . ?
C17A C18A H18B 109.5 . . ?
C17A C18A H18C 109.5 . . ?
H18A C18A H18B 109.5 . . ?
H18A C18A H18C 109.5 . . ?
H18B C18A H18C 109.5 . . ?
C2B C1B C7B 120.2(2) . . ?
C6B C1B C2B 120.5(2) . . ?
C6B C1B C7B 119.3(2) . . ?
C1B C2B C13B 120.6(3) . . ?
C3B C2B C1B 119.1(2) . . ?
C3B C2B C13B 120.4(2) . . ?
C2B C3B C9B 119.3(2) . . ?
C4B C3B C2B 120.8(2) . . ?
C4B C3B C9B 119.8(2) . . ?
C3B C4B C5B 119.3(2) . . ?
C3B C4B C15B 121.1(2) . . ?
C5B C4B C15B 119.7(2) . . ?
C4B C5B C11B 119.6(2) . . ?
C6B C5B C4B 120.6(2) . . ?
C6B C5B C11B 119.8(2) . . ?
C1B C6B C17B 120.0(2) . . ?
C5B C6B C1B 119.5(2) . . ?
C5B C6B C17B 120.6(2) . . ?
C1B C7B H7BA 109.4 . . ?
C1B C7B H7BB 109.4 . . ?
H7BA C7B H7BB 108.0 . . ?
N8B C7B C1B 111.4(2) . . ?
N8B C7B H7BA 109.4 . . ?
N8B C7B H7BB 109.4 . . ?
C7B N8B H8B 119.7 . . ?
C28E N8B C7B 120.6(2) . . ?
C28E N8B H8B 119.7 . . ?
C3B C9B H9BA 109.3 . . ?
C3B C9B H9BB 109.3 . . ?
H9BA C9B H9BB 108.0 . . ?
N10B C9B C3B 111.6(2) . . ?
N10B C9B H9BA 109.3 . . ?
N10B C9B H9BB 109.3 . . ?
C9B N10B H10B 120.5 . . ?
C28C N10B C9B 119.0(2) . . ?
C28C N10B H10B 120.5 . . ?
C5B C11B H11C 109.2 . . ?
C5B C11B H11D 109.2 . . ?
H11C C11B H11D 107.9 . . ?
N12B C11B C5B 111.8(2) . . ?
N12B C11B H11C 109.2 . . ?
N12B C11B H11D 109.2 . . ?
C11B N12B H12B 120.9 . . ?
C28D N12B C11B 118.2(2) . . ?
C28D N12B H12B 120.9 . . ?
C2B C13B H13C 109.1 . . ?
C2B C13B H13D 109.1 . . ?
C2B C13B C14B 112.5(3) . . ?
H13C C13B H13D 107.8 . . ?
C14B C13B H13C 109.1 . . ?
C14B C13B H13D 109.1 . . ?
C13B C14B H14D 109.5 . . ?
C13B C14B H14E 109.5 . . ?
C13B C14B H14F 109.5 . . ?
H14D C14B H14E 109.5 . . ?
H14D C14B H14F 109.5 . . ?
H14E C14B H14F 109.5 . . ?
C4B C15B H15C 108.9 . . ?
C4B C15B H15D 108.9 . . ?
C4B C15B C16B 113.3(2) . . ?
H15C C15B H15D 107.7 . . ?
C16B C15B H15C 108.9 . . ?
C16B C15B H15D 108.9 . . ?
C15B C16B H16D 109.5 . . ?
C15B C16B H16E 109.5 . . ?
C15B C16B H16F 109.5 . . ?
H16D C16B H16E 109.5 . . ?
H16D C16B H16F 109.5 . . ?
H16E C16B H16F 109.5 . . ?
C6B C17B H17C 109.1 . . ?
C6B C17B H17D 109.1 . . ?
C6B C17B C18B 112.3(2) . . ?
H17C C17B H17D 107.9 . . ?
C18B C17B H17C 109.1 . . ?
C18B C17B H17D 109.1 . . ?
C17B C18B H18D 109.5 . . ?
C17B C18B H18E 109.5 . . ?
C17B C18B H18F 109.5 . . ?
H18D C18B H18E 109.5 . . ?
H18D C18B H18F 109.5 . . ?
H18E C18B H18F 109.5 . . ?
H21A C21C H21B 109.5 . . ?
H21A C21C H21C 109.5 . . ?
H21B C21C H21C 109.5 . . ?
N22C C21C H21A 109.5 . . ?
N22C C21C H21B 109.5 . . ?
N22C C21C H21C 109.5 . . ?
C23C N22C C21C 118.9(2) . . ?
C23C N22C C27C 121.8(2) . . ?
C27C N22C C21C 119.3(2) . . ?
N22C C23C H23C 119.9 . . ?
N22C C23C C24C 120.1(2) . . ?
C24C C23C H23C 119.9 . . ?
C23C C24C C25C 119.3(2) . . ?
C23C C24C C28C 116.6(2) . . ?
C25C C24C C28C 124.0(2) . . ?
C24C C25C H25C 120.3 . . ?
C24C C25C C26C 119.4(2) . . ?
C26C C25C H25C 120.3 . . ?
C25C C26C C30C 123.9(2) . . ?
C27C C26C C25C 119.2(2) . . ?
C27C C26C C30C 116.9(2) . . ?
N22C C27C C26C 120.1(2) . . ?
N22C C27C H27C 119.9 . . ?
C26C C27C H27C 119.9 . . ?
N10B C28C C24C 116.8(2) . . ?
O29C C28C N10B 122.7(2) . . ?
O29C C28C C24C 120.5(2) . . ?
N12A C30C C26C 117.0(2) . . ?
O31C C30C N12A 123.2(2) . . ?
O31C C30C C26C 119.8(2) . . ?
H21D C21D H21E 109.5 . . ?
H21D C21D H21F 109.5 . . ?
H21E C21D H21F 109.5 . . ?
N22D C21D H21D 109.5 . . ?
N22D C21D H21E 109.5 . . ?
N22D C21D H21F 109.5 . . ?
C23D N22D C21D 118.5(2) . . ?
C23D N22D C27D 121.4(2) . . ?
C27D N22D C21D 120.0(2) . . ?
N22D C23D H23D 119.9 . . ?
N22D C23D C24D 120.3(2) . . ?
C24D C23D H23D 119.9 . . ?
C23D C24D C25D 119.6(2) . . ?
C23D C24D C28D 116.4(2) . . ?
C25D C24D C28D 124.0(2) . . ?
C24D C25D H25D 120.4 . . ?
C24D C25D C26D 119.2(2) . . ?
C26D C25D H25D 120.4 . . ?
C25D C26D C30D 124.4(2) . . ?
C27D C26D C25D 119.0(2) . . ?
C27D C26D C30D 116.6(2) . . ?
N22D C27D C26D 120.5(2) . . ?
N22D C27D H27D 119.8 . . ?
C26D C27D H27D 119.8 . . ?
N12B C28D C24D 116.3(2) . . ?
O29D C28D N12B 124.1(2) . . ?
O29D C28D C24D 119.5(2) . . ?
N10A C30D C26D 117.4(2) . . ?
O31D C30D N10A 123.5(2) . . ?
O31D C30D C26D 119.0(2) . . ?
H21G C21E H21H 109.5 . . ?
H21G C21E H21I 109.5 . . ?
H21H C21E H21I 109.5 . . ?
N22E C21E H21G 109.5 . . ?
N22E C21E H21H 109.5 . . ?
N22E C21E H21I 109.5 . . ?
C23E N22E C21E 118.8(2) . . ?
C27E N22E C21E 119.6(2) . . ?
C27E N22E C23E 121.5(2) . . ?
N22E C23E H23E 119.8 . . ?
N22E C23E C24E 120.4(2) . . ?
C24E C23E H23E 119.8 . . ?
C23E C24E C25E 119.6(2) . . ?
C23E C24E C28E 115.5(2) . . ?
C25E C24E C28E 124.8(2) . . ?
C24E C25E H25E 120.8 . . ?
C26E C25E C24E 118.5(2) . . ?
C26E C25E H25E 120.8 . . ?
C25E C26E C30E 125.5(2) . . ?
C27E C26E C25E 119.5(2) . . ?
C27E C26E C30E 115.0(2) . . ?
N22E C27E C26E 120.5(2) . . ?
N22E C27E H27E 119.8 . . ?
C26E C27E H27E 119.8 . . ?
N8B C28E C24E 116.5(2) . . ?
O29E C28E N8B 124.2(3) . . ?
O29E C28E C24E 119.3(2) . . ?
N8A C30E C26E 116.7(2) . . ?
O31E C30E N8A 124.7(2) . . ?
O31E C30E C26E 118.6(2) . . ?
N41F C42F C43F 179.6(4) . . ?
C42F C43F H43A 109.5 . . ?
C42F C43F H43B 109.5 . . ?
C42F C43F H43C 109.5 . . ?
H43A C43F H43B 109.5 . . ?
H43A C43F H43C 109.5 . . ?
H43B C43F H43C 109.5 . . ?
N41G C42G C43G 178.3(6) . . ?
C42G C43G H43D 109.5 . . ?
C42G C43G H43E 109.5 . . ?
C42G C43G H43F 109.5 . . ?
H43D C43G H43E 109.5 . . ?
H43D C43G H43F 109.5 . . ?
H43E C43G H43F 109.5 . . ?
N41H C42H C43H 176.4(11) . . ?
C42H C43H H43G 109.5 . . ?
C42H C43H H43H 109.5 . . ?
C42H C43H H43I 109.5 . . ?
H43G C43H H43H 109.5 . . ?
H43G C43H H43I 109.5 . . ?
H43H C43H H43I 109.5 . . ?
N41I C42I C43I 176.8(8) . . ?
C42I C43I H43J 109.5 . . ?
C42I C43I H43K 109.5 . . ?
C42I C43I H43L 109.5 . . ?
H43J C43I H43K 109.5 . . ?
H43J C43I H43L 109.5 . . ?
H43K C43I H43L 109.5 . . ?
N41J C42J C43J 173(2) . . ?
C42J C43J H43M 109.5 . . ?
C42J C43J H43N 109.5 . . ?
C42J C43J H43O 109.5 . . ?
H43M C43J H43N 109.5 . . ?
H43M C43J H43O 109.5 . . ?
H43N C43J H43O 109.5 . . ?
N41K C42K C43K 176.7(11) . . ?
C42K C43K H43P 109.5 . . ?
C42K C43K H43Q 109.5 . . ?
C42K C43K H43R 109.5 . . ?
H43P C43K H43Q 109.5 . . ?
H43P C43K H43R 109.5 . . ?
H43Q C43K H43R 109.5 . . ?
N41L C42L C43L 176.8(18) . . ?
C42L C43L H43S 109.5 . . ?
C42L C43L H43T 109.5 . . ?
C42L C43L H43U 109.5 . . ?
H43S C43L H43T 109.5 . . ?
H43S C43L H43U 109.5 . . ?
H43T C43L H43U 109.5 . . ?
N41M C42M C43M 176.6(14) . . ?
C42M C43M H43V 109.5 . . ?
C42M C43M H43W 109.5 . . ?
C42M C43M H43X 109.5 . . ?
H43V C43M H43W 109.5 . . ?
H43V C43M H43X 109.5 . . ?
H43W C43M H43X 109.5 . . ?
H51A O51 H51B 107(3) . . ?
H52A O52 H52B 101(4) . . ?
N41N C42N C43N 171(3) . . ?
C42N C43N H43Y 109.5 . . ?
C42N C43N H 109.5 . . ?
C42N C43N HA 109.5 . . ?
H43Y C43N H 109.5 . . ?
H43Y C43N HA 109.5 . . ?
H C43N HA 109.5 . . ?

loop_
_geom_bond_atom_site_label_1
_geom_bond_atom_site_label_2
_geom_bond_distance
_geom_bond_site_symmetry_2
_geom_bond_publ_flag
C1A C2A 1.410(3) . ?
C1A C6A 1.399(3) . ?
C1A C7A 1.509(3) . ?
C2A C3A 1.397(4) . ?
C2A C13A 1.519(3) . ?
C3A C4A 1.406(4) . ?
C3A C9A 1.514(3) . ?
C4A C5A 1.403(3) . ?
C4A C15A 1.514(4) . ?
C5A C6A 1.404(4) . ?
C5A C11A 1.520(3) . ?
C6A C17A 1.522(3) . ?
C7A H7AA 0.9900 . ?
C7A H7AB 0.9900 . ?
C7A N8A 1.462(3) . ?
N8A H8A 0.8800 . ?
N8A C30E 1.331(4) . ?
C9A H9AA 0.9900 . ?
C9A H9AB 0.9900 . ?
C9A N10A 1.476(3) . ?
N10A H10A 0.8800 . ?
N10A C30D 1.332(3) . ?
C11A H11A 0.9900 . ?
C11A H11B 0.9900 . ?
C11A N12A 1.470(3) . ?
N12A H12A 0.8800 . ?
N12A C30C 1.341(3) . ?
C13A H13A 0.9900 . ?
C13A H13B 0.9900 . ?
C13A C14A 1.537(4) . ?
C14A H14A 0.9800 . ?
C14A H14B 0.9800 . ?
C14A H14C 0.9800 . ?
C15A H15A 0.9900 . ?
C15A H15B 0.9900 . ?
C15A C16A 1.534(4) . ?
C16A H16A 0.9800 . ?
C16A H16B 0.9800 . ?
C16A H16C 0.9800 . ?
C17A H17A 0.9900 . ?
C17A H17B 0.9900 . ?
C17A C18A 1.533(4) . ?
C18A H18A 0.9800 . ?
C18A H18B 0.9800 . ?
C18A H18C 0.9800 . ?
C1B C2B 1.406(4) . ?
C1B C6B 1.401(4) . ?
C1B C7B 1.514(4) . ?
C2B C3B 1.405(4) . ?
C2B C13B 1.519(4) . ?
C3B C4B 1.395(4) . ?
C3B C9B 1.511(3) . ?
C4B C5B 1.403(3) . ?
C4B C15B 1.519(4) . ?
C5B C6B 1.399(4) . ?
C5B C11B 1.515(3) . ?
C6B C17B 1.521(3) . ?
C7B H7BA 0.9900 . ?
C7B H7BB 0.9900 . ?
C7B N8B 1.468(3) . ?
N8B H8B 0.8800 . ?
N8B C28E 1.338(4) . ?
C9B H9BA 0.9900 . ?
C9B H9BB 0.9900 . ?
C9B N10B 1.466(3) . ?
N10B H10B 0.8800 . ?
N10B C28C 1.339(3) . ?
C11B H11C 0.9900 . ?
C11B H11D 0.9900 . ?
C11B N12B 1.468(3) . ?
N12B H12B 0.8800 . ?
N12B C28D 1.337(3) . ?
C13B H13C 0.9900 . ?
C13B H13D 0.9900 . ?
C13B C14B 1.544(5) . ?
C14B H14D 0.9800 . ?
C14B H14E 0.9800 . ?
C14B H14F 0.9800 . ?
C15B H15C 0.9900 . ?
C15B H15D 0.9900 . ?
C15B C16B 1.533(4) . ?
C16B H16D 0.9800 . ?
C16B H16E 0.9800 . ?
C16B H16F 0.9800 . ?
C17B H17C 0.9900 . ?
C17B H17D 0.9900 . ?
C17B C18B 1.535(4) . ?
C18B H18D 0.9800 . ?
C18B H18E 0.9800 . ?
C18B H18F 0.9800 . ?
C21C H21A 0.9800 . ?
C21C H21B 0.9800 . ?
C21C H21C 0.9800 . ?
C21C N22C 1.486(3) . ?
N22C C23C 1.343(4) . ?
N22C C27C 1.347(3) . ?
C23C H23C 0.9500 . ?
C23C C24C 1.383(4) . ?
C24C C25C 1.390(4) . ?
C24C C28C 1.496(3) . ?
C25C H25C 0.9500 . ?
C25C C26C 1.391(4) . ?
C26C C27C 1.385(4) . ?
C26C C30C 1.502(3) . ?
C27C H27C 0.9500 . ?
C28C O29C 1.231(3) . ?
C30C O31C 1.227(3) . ?
C21D H21D 0.9800 . ?
C21D H21E 0.9800 . ?
C21D H21F 0.9800 . ?
C21D N22D 1.487(3) . ?
N22D C23D 1.345(3) . ?
N22D C27D 1.347(3) . ?
C23D H23D 0.9500 . ?
C23D C24D 1.379(3) . ?
C24D C25D 1.391(3) . ?
C24D C28D 1.503(3) . ?
C25D H25D 0.9500 . ?
C25D C26D 1.392(3) . ?
C26D C27D 1.387(4) . ?
C26D C30D 1.507(3) . ?
C27D H27D 0.9500 . ?
C28D O29D 1.227(3) . ?
C30D O31D 1.234(3) . ?
C21E H21G 0.9800 . ?
C21E H21H 0.9800 . ?
C21E H21I 0.9800 . ?
C21E N22E 1.482(3) . ?
N22E C23E 1.344(3) . ?
N22E C27E 1.341(4) . ?
C23E H23E 0.9500 . ?
C23E C24E 1.383(4) . ?
C24E C25E 1.398(4) . ?
C24E C28E 1.505(4) . ?
C25E H25E 0.9500 . ?
C25E C26E 1.397(4) . ?
C26E C27E 1.385(4) . ?
C26E C30E 1.498(4) . ?
C27E H27E 0.9500 . ?
C28E O29E 1.229(3) . ?
C30E O31E 1.233(3) . ?
N41F C42F 1.134(5) . ?
C42F C43F 1.448(5) . ?
C43F H43A 0.9800 . ?
C43F H43B 0.9800 . ?
C43F H43C 0.9800 . ?
N41G C42G 1.126(6) . ?
C42G C43G 1.485(7) . ?
C43G H43D 0.9800 . ?
C43G H43E 0.9800 . ?
C43G H43F 0.9800 . ?
N41H C42H 1.153(11) . ?
C42H C43H 1.475(11) . ?
C43H H43G 0.9800 . ?
C43H H43H 0.9800 . ?
C43H H43I 0.9800 . ?
N41I C42I 1.140(7) . ?
C42I C43I 1.440(7) . ?
C43I H43J 0.9800 . ?
C43I H43K 0.9800 . ?
C43I H43L 0.9800 . ?
N41J C42J 1.157(8) . ?
C42J C43J 1.425(8) . ?
C43J H43M 0.9800 . ?
C43J H43N 0.9800 . ?
C43J H43O 0.9800 . ?
N41K C42K 1.127(7) . ?
C42K C43K 1.473(7) . ?
C43K H43P 0.9800 . ?
C43K H43Q 0.9800 . ?
C43K H43R 0.9800 . ?
N41L C42L 1.130(8) . ?
C42L C43L 1.458(8) . ?
C43L H43S 0.9800 . ?
C43L H43T 0.9800 . ?
C43L H43U 0.9800 . ?
N41M C42M 1.145(8) . ?
C42M C43M 1.449(8) . ?
C43M H43V 0.9800 . ?
C43M H43W 0.9800 . ?
C43M H43X 0.9800 . ?
O51 H51A 0.878(19) . ?
O51 H51B 0.905(19) . ?
O52 H52A 0.910(16) . ?
O52 H52B 0.899(16) . ?
C42N C43N 1.458(8) . ?
C42N N41N 1.138(9) . ?
C43N H43Y 0.9800 . ?
C43N H 0.9800 . ?
C43N HA 0.9800 . ?

loop_
_geom_torsion_atom_site_label_1
_geom_torsion_atom_site_label_2
_geom_torsion_atom_site_label_3
_geom_torsion_atom_site_label_4
_geom_torsion
_geom_torsion_site_symmetry_1
_geom_torsion_site_symmetry_2
_geom_torsion_site_symmetry_3
_geom_torsion_site_symmetry_4
_geom_torsion_publ_flag
C1A C2A C3A C4A 1.0(4) . . . . ?
C1A C2A C3A C9A -177.5(2) . . . . ?
C1A C2A C13A C14A 87.7(3) . . . . ?
C1A C6A C17A C18A -85.2(3) . . . . ?
C1A C7A N8A C30E -137.2(2) . . . . ?
C2A C1A C6A C5A 0.9(4) . . . . ?
C2A C1A C6A C17A 177.4(2) . . . . ?
C2A C1A C7A N8A 81.1(3) . . . . ?
C2A C3A C4A C5A -0.9(3) . . . . ?
C2A C3A C4A C15A -178.0(2) . . . . ?
C2A C3A C9A N10A -85.1(3) . . . . ?
C3A C2A C13A C14A -91.2(3) . . . . ?
C3A C4A C5A C6A 0.7(4) . . . . ?
C3A C4A C5A C11A -177.4(2) . . . . ?
C3A C4A C15A C16A 90.2(3) . . . . ?
C3A C9A N10A C30D -176.6(2) . . . . ?
C4A C3A C9A N10A 96.3(3) . . . . ?
C4A C5A C6A C1A -0.7(4) . . . . ?
C4A C5A C6A C17A -177.3(2) . . . . ?
C4A C5A C11A N12A -106.2(3) . . . . ?
C5A C4A C15A C16A -86.9(3) . . . . ?
C5A C6A C17A C18A 91.3(3) . . . . ?
C5A C11A N12A C30C -145.7(2) . . . . ?
C6A C1A C2A C3A -1.0(4) . . . . ?
C6A C1A C2A C13A -179.9(2) . . . . ?
C6A C1A C7A N8A -100.0(3) . . . . ?
C6A C5A C11A N12A 75.6(3) . . . . ?
C7A C1A C2A C3A 177.9(2) . . . . ?
C7A C1A C2A C13A -1.0(3) . . . . ?
C7A C1A C6A C5A -178.0(2) . . . . ?
C7A C1A C6A C17A -1.5(3) . . . . ?
C7A N8A C30E C26E -170.0(2) . . . . ?
C7A N8A C30E O31E 7.9(4) . . . . ?
C9A C3A C4A C5A 177.6(2) . . . . ?
C9A C3A C4A C15A 0.5(3) . . . . ?
C9A N10A C30D C26D -176.0(2) . . . . ?
C9A N10A C30D O31D 5.3(4) . . . . ?
C11A C5A C6A C1A 177.4(2) . . . . ?
C11A C5A C6A C17A 0.9(3) . . . . ?
C11A N12A C30C C26C 176.5(2) . . . . ?
C11A N12A C30C O31C -3.5(4) . . . . ?
C13A C2A C3A C4A 179.9(2) . . . . ?
C13A C2A C3A C9A 1.4(3) . . . . ?
C15A C4A C5A C6A 177.9(2) . . . . ?
C15A C4A C5A C11A -0.3(3) . . . . ?
C1B C2B C3B C4B 1.7(4) . . . . ?
C1B C2B C3B C9B -176.1(2) . . . . ?
C1B C2B C13B C14B 85.5(4) . . . . ?
C1B C6B C17B C18B -87.6(3) . . . . ?
C1B C7B N8B C28E 146.0(3) . . . . ?
C2B C1B C6B C5B -0.1(4) . . . . ?
C2B C1B C6B C17B 179.4(2) . . . . ?
C2B C1B C7B N8B 96.2(3) . . . . ?
C2B C3B C4B C5B -4.7(4) . . . . ?
C2B C3B C4B C15B 175.4(2) . . . . ?
C2B C3B C9B N10B -80.8(3) . . . . ?
C3B C2B C13B C14B -93.7(3) . . . . ?
C3B C4B C5B C6B 5.2(4) . . . . ?
C3B C4B C5B C11B -173.0(2) . . . . ?
C3B C4B C15B C16B 90.1(3) . . . . ?
C3B C9B N10B C28C 156.9(2) . . . . ?
C4B C3B C9B N10B 101.3(3) . . . . ?
C4B C5B C6B C1B -2.9(4) . . . . ?
C4B C5B C6B C17B 177.6(2) . . . . ?
C4B C5B C11B N12B -90.7(3) . . . . ?
C5B C4B C15B C16B -89.8(3) . . . . ?
C5B C6B C17B C18B 92.0(3) . . . . ?
C5B C11B N12B C28D 171.0(2) . . . . ?
C6B C1B C2B C3B 0.7(4) . . . . ?
C6B C1B C2B C13B -178.5(2) . . . . ?
C6B C1B C7B N8B -84.4(3) . . . . ?
C6B C5B C11B N12B 91.0(3) . . . . ?
C7B C1B C2B C3B -179.9(2) . . . . ?
C7B C1B C2B C13B 0.9(4) . . . . ?
C7B C1B C6B C5B -179.5(2) . . . . ?
C7B C1B C6B C17B 0.0(3) . . . . ?
C7B N8B C28E C24E -178.3(2) . . . . ?
C7B N8B C28E O29E -0.3(4) . . . . ?
C9B C3B C4B C5B 173.2(2) . . . . ?
C9B C3B C4B C15B -6.7(4) . . . . ?
C9B N10B C28C C24C -172.4(2) . . . . ?
C9B N10B C28C O29C 6.1(4) . . . . ?
C11B C5B C6B C1B 175.3(2) . . . . ?
C11B C5B C6B C17B -4.2(3) . . . . ?
C11B N12B C28D C24D 173.0(2) . . . . ?
C11B N12B C28D O29D -6.8(4) . . . . ?
C13B C2B C3B C4B -179.0(2) . . . . ?
C13B C2B C3B C9B 3.1(4) . . . . ?
C15B C4B C5B C6B -174.8(2) . . . . ?
C15B C4B C5B C11B 6.9(3) . . . . ?
C21C N22C C23C C24C -178.0(3) . . . . ?
C21C N22C C27C C26C 178.0(3) . . . . ?
N22C C23C C24C C25C 1.8(4) . . . . ?
N22C C23C C24C C28C -177.8(2) . . . . ?
C23C N22C C27C C26C 1.7(4) . . . . ?
C23C C24C C25C C26C -2.0(4) . . . . ?
C23C C24C C28C N10B 154.9(3) . . . . ?
C23C C24C C28C O29C -23.6(4) . . . . ?
C24C C25C C26C C27C 2.0(4) . . . . ?
C24C C25C C26C C30C -179.7(2) . . . . ?
C25C C24C C28C N10B -24.7(4) . . . . ?
C25C C24C C28C O29C 156.8(3) . . . . ?
C25C C26C C27C N22C -1.8(4) . . . . ?
C25C C26C C30C N12A 13.7(4) . . . . ?
C25C C26C C30C O31C -166.3(3) . . . . ?
C27C N22C C23C C24C -1.6(4) . . . . ?
C27C C26C C30C N12A -168.0(2) . . . . ?
C27C C26C C30C O31C 12.0(4) . . . . ?
C28C C24C C25C C26C 177.6(2) . . . . ?
C30C C26C C27C N22C 179.8(2) . . . . ?
C21D N22D C23D C24D 178.8(3) . . . . ?
C21D N22D C27D C26D -178.7(3) . . . . ?
N22D C23D C24D C25D -0.7(4) . . . . ?
N22D C23D C24D C28D -178.8(2) . . . . ?
C23D N22D C27D C26D -1.6(4) . . . . ?
C23D C24D C25D C26D -0.2(4) . . . . ?
C23D C24D C28D N12B -149.3(2) . . . . ?
C23D C24D C28D O29D 30.5(3) . . . . ?
C24D C25D C26D C27D 0.2(4) . . . . ?
C24D C25D C26D C30D -178.1(2) . . . . ?
C25D C24D C28D N12B 32.6(4) . . . . ?
C25D C24D C28D O29D -147.6(3) . . . . ?
C25D C26D C27D N22D 0.7(4) . . . . ?
C25D C26D C30D N10A -25.7(4) . . . . ?
C25D C26D C30D O31D 153.1(3) . . . . ?
C27D N22D C23D C24D 1.6(4) . . . . ?
C27D C26D C30D N10A 155.9(2) . . . . ?
C27D C26D C30D O31D -25.3(4) . . . . ?
C28D C24D C25D C26D 177.8(2) . . . . ?
C30D C26D C27D N22D 179.1(2) . . . . ?
C21E N22E C23E C24E -179.7(3) . . . . ?
C21E N22E C27E C26E 178.8(3) . . . . ?
N22E C23E C24E C25E 0.5(4) . . . . ?
N22E C23E C24E C28E -176.4(2) . . . . ?
C23E N22E C27E C26E -1.5(4) . . . . ?
C23E C24E C25E C26E -0.7(4) . . . . ?
C23E C24E C28E N8B -158.2(2) . . . . ?
C23E C24E C28E O29E 23.7(4) . . . . ?
C24E C25E C26E C27E -0.1(4) . . . . ?
C24E C25E C26E C30E 179.4(2) . . . . ?
C25E C24E C28E N8B 25.1(4) . . . . ?
C25E C24E C28E O29E -153.0(3) . . . . ?
C25E C26E C27E N22E 1.2(4) . . . . ?
C25E C26E C30E N8A -31.5(4) . . . . ?
C25E C26E C30E O31E 150.4(3) . . . . ?
C27E N22E C23E C24E 0.6(4) . . . . ?
C27E C26E C30E N8A 148.0(3) . . . . ?
C27E C26E C30E O31E -30.0(4) . . . . ?
C28E C24E C25E C26E 175.8(2) . . . . ?
C30E C26E C27E N22E -178.3(2) . . . . ?
